data_4113213
loop_
_publ_author_name
'Fan Wu'
'Aswini K. Dash'
'Richard F. Jordan'

_publ_section_title
;
 Structures and Reactivity of Zr(IV) Chlorobenzene Complexes
;
_journal_name_full 'Journal of the American Chemical Society'
_journal_page_first 15360
_journal_page_last 15361
_journal_paper_doi 10.1021/ja044303v
_journal_volume 126
_journal_year 2004
_chemical_formula_sum 'C50 H34 B Cl F20 Zr'
_chemical_formula_weight 1152.25
_chemical_name_systematic
; 
 ? 
;
_space_group_IT_number 2
_symmetry_space_group_name_Hall '-P 1'
_symmetry_space_group_name_H-M 'P -1'
_atom_sites_solution_hydrogens geom
_atom_sites_solution_primary direct
_atom_sites_solution_secondary difmap
_audit_creation_method SHELXL-97
_cell_angle_alpha 68.011(3)
_cell_angle_beta 72.658(3)
_cell_angle_gamma 63.847(3)
_cell_formula_units_Z 2
_cell_length_a 12.9049(19)
_cell_length_b 13.950(2)
_cell_length_c 15.185(2)
_cell_measurement_temperature 133(2)
_cell_volume 2246.0(6)
_computing_structure_refinement 'SHELXL-97 (Sheldrick, 1997)'
_computing_structure_solution 'SHELXS-97 (Sheldrick, 1990)'
_diffrn_ambient_temperature 133(2)
_diffrn_measured_fraction_theta_full 0.994
_diffrn_measured_fraction_theta_max 0.994
_diffrn_radiation_monochromator graphite
_diffrn_radiation_source 'fine-focus sealed tube'
_diffrn_radiation_type MoK\a
_diffrn_radiation_wavelength 0.71073
_diffrn_reflns_av_R_equivalents 0.0199
_diffrn_reflns_av_sigmaI/netI 0.0312
_diffrn_reflns_limit_h_max 15
_diffrn_reflns_limit_h_min -15
_diffrn_reflns_limit_k_max 16
_diffrn_reflns_limit_k_min -16
_diffrn_reflns_limit_l_max 18
_diffrn_reflns_limit_l_min -18
_diffrn_reflns_number 18149
_diffrn_reflns_theta_full 25.03
_diffrn_reflns_theta_max 25.03
_diffrn_reflns_theta_min 2.12
_exptl_absorpt_coefficient_mu 0.426
_exptl_absorpt_correction_T_max 0.96
_exptl_absorpt_correction_T_min 0.875
_exptl_absorpt_correction_type multi-scan
_exptl_absorpt_process_details
;
SADABS, SHELXTL (version 5.1) program library 
(G. Sheldrick, Bruker Analytical X-ray Systems, Madison, WI)
;
_exptl_crystal_density_diffrn 1.704
_exptl_crystal_F_000 1152
_exptl_crystal_size_max 0.40
_exptl_crystal_size_mid 0.24
_exptl_crystal_size_min 0.10
_refine_diff_density_max 1.098
_refine_diff_density_min -0.470
_refine_diff_density_rms 0.072
_refine_ls_extinction_method none
_refine_ls_goodness_of_fit_ref 1.088
_refine_ls_hydrogen_treatment mixed
_refine_ls_matrix_type full
_refine_ls_number_parameters 668
_refine_ls_number_reflns 7890
_refine_ls_number_restraints 0
_refine_ls_restrained_S_all 1.088
_refine_ls_R_factor_all 0.0448
_refine_ls_R_factor_gt 0.0413
_refine_ls_shift/su_max 0.002
_refine_ls_shift/su_mean 0.000
_refine_ls_structure_factor_coef Fsqd
_refine_ls_weighting_details 'calc w=1/[\s^2^(Fo^2^)+(0.0528P)^2^+1.7034P] where P=(Fo^2^+2Fc^2^)/3'
_refine_ls_weighting_scheme calc
_refine_ls_wR_factor_gt 0.1018
_refine_ls_wR_factor_ref 0.1044
_reflns_number_gt 7348
_reflns_number_total 7890
_reflns_threshold_expression >2sigma(I)
_cod_data_source_file ja044303vsi20040918_033643.cif
_cod_data_source_block fanwu09s
_cod_database_code 4113213

loop_
_symmetry_equiv_pos_as_xyz
'x, y, z'
'-x, -y, -z'

loop_
_atom_site_label
_atom_site_type_symbol
_atom_site_fract_x
_atom_site_fract_y
_atom_site_fract_z
_atom_site_U_iso_or_equiv
_atom_site_adp_type
_atom_site_occupancy
_atom_site_symmetry_multiplicity
_atom_site_calc_flag
_atom_site_refinement_flags
B1 B 0.1019(3) 0.6238(2) 0.6585(2) 0.0196(6) Uani 1 1 d .
C1 C 0.6712(2) -0.0728(2) 0.2377(2) 0.0250(6) Uani 1 1 d .
C2 C 0.5518(3) -0.0287(2) 0.2578(2) 0.0257(6) Uani 1 1 d .
C3 C 0.5163(2) 0.0604(2) 0.3033(2) 0.0255(6) Uani 1 1 d .
C4 C 0.6139(3) 0.0741(2) 0.3069(2) 0.0265(6) Uani 1 1 d .
C5 C 0.7215(2) -0.0168(2) 0.2737(2) 0.0261(6) Uani 1 1 d .
C6 C 0.7476(3) -0.1711(2) 0.2007(2) 0.0322(7) Uani 1 1 d .
H6A H 0.7775 -0.2361 0.2543 0.048 Uiso 1 1 calc R
H6B H 0.8133 -0.1554 0.1539 0.048 Uiso 1 1 calc R
H6C H 0.7022 -0.1863 0.1696 0.048 Uiso 1 1 calc R
C7 C 0.4669(3) -0.0661(3) 0.2436(2) 0.0369(7) Uani 1 1 d .
H7A H 0.5083 -0.1186 0.2048 0.055 Uiso 1 1 calc R
H7B H 0.4058 -0.0014 0.2103 0.055 Uiso 1 1 calc R
H7C H 0.4313 -0.1026 0.3063 0.055 Uiso 1 1 calc R
C8 C 0.3936(3) 0.1087(3) 0.3535(2) 0.0378(8) Uani 1 1 d .
H8A H 0.3812 0.0558 0.4160 0.057 Uiso 1 1 calc R
H8B H 0.3377 0.1232 0.3140 0.057 Uiso 1 1 calc R
H8C H 0.3821 0.1786 0.3632 0.057 Uiso 1 1 calc R
C9 C 0.6221(3) 0.1456(3) 0.3552(2) 0.0375(8) Uani 1 1 d .
H9A H 0.5445 0.2016 0.3682 0.056 Uiso 1 1 calc R
H9B H 0.6756 0.1830 0.3131 0.056 Uiso 1 1 calc R
H9C H 0.6517 0.0992 0.4159 0.056 Uiso 1 1 calc R
C10 C 0.7682(3) -0.1036(3) 0.3678(2) 0.0367(7) Uani 1 1 d .
H10A H 0.7974 -0.0706 0.3970 0.055 Uiso 1 1 calc R
H10B H 0.8317 -0.1697 0.3522 0.055 Uiso 1 1 calc R
H10C H 0.7046 -0.1250 0.4130 0.055 Uiso 1 1 calc R
C11 C 0.4238(2) 0.3017(2) 0.0954(2) 0.0248(6) Uani 1 1 d .
C12 C 0.4686(2) 0.2781(2) 0.0054(2) 0.0267(6) Uani 1 1 d .
C13 C 0.5759(2) 0.2952(2) -0.0311(2) 0.0264(6) Uani 1 1 d .
C14 C 0.5962(2) 0.3308(2) 0.0363(2) 0.0261(6) Uani 1 1 d .
C15 C 0.5031(2) 0.3334(2) 0.1151(2) 0.0247(6) Uani 1 1 d .
C16 C 0.3041(3) 0.3078(3) 0.1511(2) 0.0359(7) Uani 1 1 d .
H16A H 0.2928 0.3255 0.2108 0.054 Uiso 1 1 calc R
H16B H 0.2971 0.2359 0.1666 0.054 Uiso 1 1 calc R
H16C H 0.2445 0.3660 0.1122 0.054 Uiso 1 1 calc R
C17 C 0.4058(3) 0.2517(3) -0.0464(3) 0.0380(8) Uani 1 1 d .
H17A H 0.3409 0.3193 -0.0714 0.057 Uiso 1 1 calc R
H17B H 0.3753 0.1947 -0.0016 0.057 Uiso 1 1 calc R
H17C H 0.4605 0.2239 -0.0999 0.057 Uiso 1 1 calc R
C18 C 0.6481(3) 0.2839(3) -0.1273(2) 0.0384(8) Uani 1 1 d .
H18A H 0.6622 0.2115 -0.1335 0.058 Uiso 1 1 calc R
H18B H 0.7230 0.2893 -0.1326 0.058 Uiso 1 1 calc R
H18C H 0.6061 0.3436 -0.1785 0.058 Uiso 1 1 calc R
C19 C 0.6858(3) 0.3795(3) 0.0217(3) 0.0375(8) Uani 1 1 d .
H19A H 0.6467 0.4595 0.0147 0.056 Uiso 1 1 calc R
H19B H 0.7423 0.3674 -0.0366 0.056 Uiso 1 1 calc R
H19C H 0.7268 0.3431 0.0773 0.056 Uiso 1 1 calc R
C20 C 0.4825(3) 0.3834(3) 0.1938(2) 0.0345(7) Uani 1 1 d .
H20A H 0.4383 0.4638 0.1730 0.052 Uiso 1 1 calc R
H20B H 0.5579 0.3700 0.2079 0.052 Uiso 1 1 calc R
H20C H 0.4380 0.3491 0.2518 0.052 Uiso 1 1 calc R
C21 C 0.7878(2) 0.1044(2) 0.1121(2) 0.0268(6) Uani 1 1 d .
C22 C 0.8768(3) 0.1333(3) 0.0427(2) 0.0326(7) Uani 1 1 d .
H22 H 0.8583 0.1874 -0.0169 0.039 Uiso 1 1 calc R
C23 C 0.9914(3) 0.0842(3) 0.0594(2) 0.0351(7) Uani 1 1 d .
H23 H 1.0509 0.1040 0.0112 0.042 Uiso 1 1 calc R
C24 C 1.0188(3) 0.0072(3) 0.1454(3) 0.0408(8) Uani 1 1 d .
H24 H 1.0972 -0.0249 0.1570 0.049 Uiso 1 1 calc R
C25 C 0.9335(3) -0.0243(3) 0.2158(3) 0.0391(8) Uani 1 1 d .
H25 H 0.9532 -0.0775 0.2754 0.047 Uiso 1 1 calc R
C26 C 0.8186(2) 0.0225(2) 0.1987(2) 0.0265(6) Uani 1 1 d .
C27 C 0.0618(2) 0.6519(2) 0.76307(19) 0.0204(6) Uani 1 1 d .
C28 C -0.0414(2) 0.7409(2) 0.77699(19) 0.0212(6) Uani 1 1 d .
C29 C -0.0915(2) 0.7660(2) 0.8638(2) 0.0253(6) Uani 1 1 d .
C30 C -0.0406(3) 0.6971(2) 0.9442(2) 0.0282(6) Uani 1 1 d .
C31 C 0.0608(3) 0.6072(2) 0.9352(2) 0.0275(6) Uani 1 1 d .
C32 C 0.1105(2) 0.5866(2) 0.8465(2) 0.0233(6) Uani 1 1 d .
C33 C 0.2361(2) 0.5294(2) 0.64403(19) 0.0213(6) Uani 1 1 d .
C34 C 0.3301(2) 0.5474(2) 0.6529(2) 0.0254(6) Uani 1 1 d .
C35 C 0.4460(2) 0.4802(3) 0.6358(2) 0.0302(7) Uani 1 1 d .
C36 C 0.4741(2) 0.3881(3) 0.6070(2) 0.0307(7) Uani 1 1 d .
C37 C 0.3865(2) 0.3657(2) 0.5955(2) 0.0274(6) Uani 1 1 d .
C38 C 0.2709(2) 0.4363(2) 0.61304(19) 0.0226(6) Uani 1 1 d .
C39 C -0.0009(2) 0.5814(2) 0.66139(19) 0.0193(5) Uani 1 1 d .
C40 C -0.0939(2) 0.6387(2) 0.61005(19) 0.0200(6) Uani 1 1 d .
C41 C -0.1790(2) 0.5984(2) 0.6207(2) 0.0225(6) Uani 1 1 d .
C42 C -0.1744(2) 0.4966(2) 0.6844(2) 0.0246(6) Uani 1 1 d .
C43 C -0.0857(2) 0.4374(2) 0.7385(2) 0.0241(6) Uani 1 1 d .
C44 C -0.0037(2) 0.4811(2) 0.72708(19) 0.0207(6) Uani 1 1 d .
C45 C 0.1116(2) 0.7301(2) 0.56427(19) 0.0197(6) Uani 1 1 d .
C46 C 0.1221(2) 0.8254(2) 0.5635(2) 0.0218(6) Uani 1 1 d .
C47 C 0.1460(2) 0.9037(2) 0.4802(2) 0.0251(6) Uani 1 1 d .
C48 C 0.1596(2) 0.8897(2) 0.3918(2) 0.0260(6) Uani 1 1 d .
C49 C 0.1500(2) 0.7976(2) 0.3880(2) 0.0237(6) Uani 1 1 d .
C50 C 0.1273(2) 0.7207(2) 0.4728(2) 0.0209(6) Uani 1 1 d .
Cl1 Cl 0.63816(7) 0.02508(6) 0.01258(5) 0.03505(19) Uani 1 1 d .
F1 F -0.10066(13) 0.80766(12) 0.70276(11) 0.0240(3) Uani 1 1 d .
F2 F -0.19132(14) 0.85543(14) 0.87080(12) 0.0318(4) Uani 1 1 d .
F3 F -0.09037(17) 0.71756(16) 1.02991(12) 0.0391(4) Uani 1 1 d .
F4 F 0.11153(16) 0.53786(15) 1.01385(12) 0.0360(4) Uani 1 1 d .
F5 F 0.21050(14) 0.49586(14) 0.84564(12) 0.0316(4) Uani 1 1 d .
F6 F 0.30829(14) 0.63705(14) 0.68100(13) 0.0316(4) Uani 1 1 d .
F7 F 0.53102(14) 0.50465(16) 0.64628(15) 0.0429(5) Uani 1 1 d .
F8 F 0.58715(14) 0.32053(16) 0.58928(15) 0.0452(5) Uani 1 1 d .
F9 F 0.41335(14) 0.27534(14) 0.56739(13) 0.0356(4) Uani 1 1 d .
F10 F 0.19140(13) 0.40737(13) 0.59799(11) 0.0254(4) Uani 1 1 d .
F11 F -0.10799(13) 0.74028(12) 0.54671(11) 0.0249(3) Uani 1 1 d .
F12 F -0.26891(13) 0.66015(14) 0.56995(12) 0.0295(4) Uani 1 1 d .
F13 F -0.25683(14) 0.45777(14) 0.69494(13) 0.0330(4) Uani 1 1 d .
F14 F -0.07955(15) 0.33763(13) 0.80269(13) 0.0332(4) Uani 1 1 d .
F15 F 0.08003(13) 0.41933(12) 0.78368(11) 0.0248(3) Uani 1 1 d .
F16 F 0.11099(14) 0.84696(13) 0.64657(12) 0.0284(4) Uani 1 1 d .
F17 F 0.15736(15) 0.99328(14) 0.48533(13) 0.0343(4) Uani 1 1 d .
F18 F 0.18587(16) 0.96321(14) 0.31043(12) 0.0362(4) Uani 1 1 d .
F19 F 0.16561(15) 0.78075(14) 0.30246(11) 0.0327(4) Uani 1 1 d .
F20 F 0.12161(14) 0.63013(13) 0.46360(11) 0.0261(4) Uani 1 1 d .
Zr1 Zr 0.60538(2) 0.13235(2) 0.117746(19) 0.02062(9) Uani 1 1 d .

loop_
_atom_site_aniso_label
_atom_site_aniso_U_11
_atom_site_aniso_U_22
_atom_site_aniso_U_33
_atom_site_aniso_U_23
_atom_site_aniso_U_13
_atom_site_aniso_U_12
B1 0.0191(15) 0.0194(15) 0.0219(16) -0.0063(13) -0.0045(12) -0.0075(12)
C1 0.0313(15) 0.0183(14) 0.0224(15) -0.0011(11) -0.0037(12) -0.0108(12)
C2 0.0326(15) 0.0227(15) 0.0217(15) -0.0027(12) -0.0019(12) -0.0148(12)
C3 0.0282(15) 0.0223(14) 0.0201(15) -0.0040(12) 0.0001(12) -0.0084(12)
C4 0.0360(16) 0.0235(15) 0.0177(14) -0.0029(12) -0.0057(12) -0.0105(12)
C5 0.0282(15) 0.0231(15) 0.0227(15) -0.0019(12) -0.0081(12) -0.0069(12)
C6 0.0376(17) 0.0205(15) 0.0317(17) -0.0068(13) -0.0036(14) -0.0066(13)
C7 0.0370(17) 0.0391(19) 0.0401(19) -0.0100(15) -0.0023(15) -0.0225(15)
C8 0.0344(17) 0.0371(18) 0.0310(18) -0.0110(15) 0.0057(14) -0.0097(14)
C9 0.050(2) 0.0332(18) 0.0324(18) -0.0110(14) -0.0107(15) -0.0143(15)
C10 0.0415(18) 0.0331(18) 0.0293(18) -0.0003(14) -0.0122(14) -0.0113(14)
C11 0.0237(14) 0.0197(14) 0.0282(16) -0.0069(12) -0.0034(12) -0.0059(11)
C12 0.0292(15) 0.0202(14) 0.0302(16) -0.0069(12) -0.0071(13) -0.0073(12)
C13 0.0293(15) 0.0201(14) 0.0253(16) -0.0048(12) -0.0032(12) -0.0073(12)
C14 0.0263(14) 0.0157(14) 0.0317(17) -0.0012(12) -0.0074(12) -0.0065(11)
C15 0.0278(15) 0.0193(14) 0.0259(15) -0.0082(12) -0.0062(12) -0.0051(11)
C16 0.0235(15) 0.0346(18) 0.0418(19) -0.0094(15) -0.0012(14) -0.0079(13)
C17 0.0442(19) 0.0339(18) 0.043(2) -0.0130(15) -0.0186(16) -0.0112(15)
C18 0.0463(19) 0.0333(18) 0.0265(17) -0.0054(14) 0.0024(14) -0.0149(15)
C19 0.0325(17) 0.0247(16) 0.056(2) -0.0088(15) -0.0069(15) -0.0141(13)
C20 0.0435(18) 0.0255(16) 0.0362(18) -0.0139(14) -0.0122(15) -0.0065(14)
C21 0.0253(14) 0.0228(15) 0.0307(16) -0.0097(12) -0.0007(12) -0.0081(12)
C22 0.0327(16) 0.0266(16) 0.0335(18) -0.0090(13) -0.0021(13) -0.0085(13)
C23 0.0281(16) 0.0338(17) 0.045(2) -0.0183(15) 0.0029(14) -0.0128(13)
C24 0.0260(16) 0.047(2) 0.051(2) -0.0141(17) -0.0072(15) -0.0140(15)
C25 0.0303(17) 0.043(2) 0.042(2) -0.0068(16) -0.0105(15) -0.0130(15)
C26 0.0248(14) 0.0239(15) 0.0302(16) -0.0075(12) -0.0035(12) -0.0092(12)
C27 0.0220(13) 0.0230(14) 0.0212(14) -0.0046(11) -0.0032(11) -0.0142(11)
C28 0.0231(13) 0.0221(14) 0.0217(14) -0.0057(11) -0.0035(11) -0.0118(11)
C29 0.0290(15) 0.0255(15) 0.0246(16) -0.0086(12) 0.0019(12) -0.0156(12)
C30 0.0383(17) 0.0320(16) 0.0201(15) -0.0085(13) 0.0029(13) -0.0219(14)
C31 0.0370(16) 0.0328(17) 0.0181(15) 0.0035(12) -0.0095(12) -0.0232(14)
C32 0.0235(14) 0.0211(14) 0.0257(15) -0.0031(12) -0.0053(12) -0.0107(11)
C33 0.0209(13) 0.0219(14) 0.0178(14) -0.0005(11) -0.0038(11) -0.0087(11)
C34 0.0261(14) 0.0248(15) 0.0232(15) -0.0028(12) -0.0051(12) -0.0103(12)
C35 0.0207(14) 0.0375(18) 0.0338(17) -0.0065(14) -0.0061(12) -0.0139(13)
C36 0.0152(13) 0.0347(17) 0.0307(17) -0.0076(14) -0.0024(12) -0.0014(12)
C37 0.0259(15) 0.0232(15) 0.0256(16) -0.0064(12) -0.0041(12) -0.0031(12)
C38 0.0198(13) 0.0243(14) 0.0197(14) -0.0018(11) -0.0039(11) -0.0080(11)
C39 0.0166(12) 0.0206(14) 0.0192(14) -0.0080(11) 0.0004(10) -0.0058(11)
C40 0.0196(13) 0.0201(14) 0.0185(14) -0.0086(11) -0.0007(11) -0.0050(11)
C41 0.0173(13) 0.0273(15) 0.0253(15) -0.0146(12) -0.0034(11) -0.0046(11)
C42 0.0204(13) 0.0297(16) 0.0312(16) -0.0187(13) 0.0051(12) -0.0133(12)
C43 0.0236(14) 0.0204(14) 0.0268(15) -0.0086(12) 0.0032(12) -0.0099(11)
C44 0.0193(13) 0.0218(14) 0.0186(14) -0.0081(11) -0.0003(11) -0.0054(11)
C45 0.0148(12) 0.0217(14) 0.0213(14) -0.0051(11) -0.0026(10) -0.0065(10)
C46 0.0187(13) 0.0246(14) 0.0223(15) -0.0071(12) -0.0037(11) -0.0076(11)
C47 0.0208(13) 0.0196(14) 0.0339(17) -0.0040(12) -0.0052(12) -0.0090(11)
C48 0.0208(14) 0.0237(15) 0.0231(15) 0.0016(12) 0.0009(11) -0.0087(12)
C49 0.0192(13) 0.0255(15) 0.0200(15) -0.0069(12) 0.0006(11) -0.0048(11)
C50 0.0177(13) 0.0174(13) 0.0245(15) -0.0050(11) -0.0030(11) -0.0047(10)
Cl1 0.0518(5) 0.0253(4) 0.0301(4) -0.0117(3) -0.0089(3) -0.0114(3)
F1 0.0239(8) 0.0223(8) 0.0215(8) -0.0054(7) -0.0044(6) -0.0052(6)
F2 0.0320(9) 0.0296(9) 0.0303(10) -0.0150(8) 0.0048(7) -0.0092(7)
F3 0.0548(12) 0.0471(11) 0.0182(9) -0.0109(8) 0.0036(8) -0.0261(9)
F4 0.0457(10) 0.0430(11) 0.0210(9) 0.0036(8) -0.0130(8) -0.0234(9)
F5 0.0295(9) 0.0287(9) 0.0291(9) -0.0012(7) -0.0119(7) -0.0056(7)
F6 0.0277(9) 0.0303(9) 0.0434(11) -0.0118(8) -0.0085(8) -0.0134(7)
F7 0.0225(9) 0.0557(12) 0.0572(13) -0.0185(10) -0.0086(8) -0.0168(8)
F8 0.0174(8) 0.0490(12) 0.0585(13) -0.0215(10) -0.0044(8) 0.0011(8)
F9 0.0293(9) 0.0297(9) 0.0430(11) -0.0179(8) -0.0056(8) -0.0006(7)
F10 0.0219(8) 0.0250(8) 0.0316(9) -0.0122(7) -0.0036(7) -0.0078(7)
F11 0.0243(8) 0.0220(8) 0.0243(9) -0.0002(7) -0.0085(7) -0.0074(7)
F12 0.0200(8) 0.0373(10) 0.0342(10) -0.0156(8) -0.0093(7) -0.0055(7)
F13 0.0252(8) 0.0383(10) 0.0468(11) -0.0212(9) 0.0017(8) -0.0186(8)
F14 0.0348(9) 0.0239(9) 0.0379(10) -0.0018(8) 0.0001(8) -0.0178(7)
F15 0.0236(8) 0.0213(8) 0.0244(9) 0.0009(7) -0.0062(7) -0.0086(6)
F16 0.0375(9) 0.0278(9) 0.0263(9) -0.0079(7) -0.0048(7) -0.0176(7)
F17 0.0434(10) 0.0257(9) 0.0390(11) -0.0035(8) -0.0081(8) -0.0209(8)
F18 0.0430(10) 0.0293(9) 0.0271(10) 0.0044(7) 0.0010(8) -0.0197(8)
F19 0.0416(10) 0.0314(9) 0.0174(9) -0.0052(7) 0.0014(7) -0.0123(8)
F20 0.0336(9) 0.0228(8) 0.0233(9) -0.0083(7) -0.0013(7) -0.0124(7)
Zr1 0.02172(15) 0.01771(15) 0.02186(16) -0.00677(11) -0.00122(11) -0.00733(11)

loop_
_atom_type_symbol
_atom_type_description
_atom_type_scat_dispersion_real
_atom_type_scat_dispersion_imag
_atom_type_scat_source
C C 0.0033 0.0016 'International Tables Vol C Tables 4.2.6.8 and 6.1.1.4'
H H 0.0000 0.0000 'International Tables Vol C Tables 4.2.6.8 and 6.1.1.4'
Cl Cl 0.1484 0.1585 'International Tables Vol C Tables 4.2.6.8 and 6.1.1.4'
Zr Zr -2.9673 0.5597 'International Tables Vol C Tables 4.2.6.8 and 6.1.1.4'
F F 0.0171 0.0103 'International Tables Vol C Tables 4.2.6.8 and 6.1.1.4'
B B 0.0013 0.0007 'International Tables Vol C Tables 4.2.6.8 and 6.1.1.4'

loop_
_geom_angle_atom_site_label_1
_geom_angle_atom_site_label_2
_geom_angle_atom_site_label_3
_geom_angle
C45 B1 C27 114.2(2)
C45 B1 C39 113.7(2)
C27 B1 C39 101.5(2)
C45 B1 C33 101.0(2)
C27 B1 C33 114.1(2)
C39 B1 C33 112.9(2)
C2 C1 C6 128.7(3)
C2 C1 C5 109.2(2)
C6 C1 C5 121.5(3)
C2 C1 Zr1 73.95(16)
C6 C1 Zr1 120.87(19)
C5 C1 Zr1 78.91(15)
C1 C2 C3 109.0(2)
C1 C2 C7 127.4(3)
C3 C2 C7 123.5(3)
C1 C2 Zr1 76.18(16)
C3 C2 Zr1 75.83(15)
C7 C2 Zr1 117.5(2)
C4 C3 C2 109.4(2)
C4 C3 C8 127.3(3)
C2 C3 C8 122.2(3)
C4 C3 Zr1 75.61(17)
C2 C3 Zr1 72.01(15)
C8 C3 Zr1 127.9(2)
C3 C4 C9 128.5(3)
C3 C4 C5 108.6(2)
C9 C4 C5 121.5(3)
C3 C4 Zr1 74.86(16)
C9 C4 Zr1 124.4(2)
C5 C4 Zr1 77.83(15)
C4 C5 C1 103.2(2)
C4 C5 C10 105.3(2)
C1 C5 C10 105.4(2)
C4 C5 C26 115.8(2)
C1 C5 C26 114.1(2)
C10 C5 C26 112.1(2)
C4 C5 Zr1 70.25(14)
C1 C5 Zr1 68.95(14)
C10 C5 Zr1 171.0(2)
C26 C5 Zr1 76.90(15)
C15 C11 C12 108.2(2)
C15 C11 C16 126.9(3)
C12 C11 C16 124.3(3)
C15 C11 Zr1 74.36(15)
C12 C11 Zr1 73.52(16)
C16 C11 Zr1 124.8(2)
C11 C12 C13 108.1(2)
C11 C12 C17 125.2(3)
C13 C12 C17 126.3(3)
C11 C12 Zr1 73.37(16)
C13 C12 Zr1 74.48(16)
C17 C12 Zr1 123.1(2)
C12 C13 C14 107.7(3)
C12 C13 C18 124.5(3)
C14 C13 C18 127.7(3)
C12 C13 Zr1 72.54(16)
C14 C13 Zr1 74.63(16)
C18 C13 Zr1 121.58(19)
C15 C14 C13 108.2(2)
C15 C14 C19 123.5(3)
C13 C14 C19 127.3(3)
C15 C14 Zr1 72.50(16)
C13 C14 Zr1 72.72(16)
C19 C14 Zr1 129.41(19)
C11 C15 C14 107.8(2)
C11 C15 C20 126.7(3)
C14 C15 C20 124.4(3)
C11 C15 Zr1 72.68(15)
C14 C15 Zr1 74.83(15)
C20 C15 Zr1 127.6(2)
C22 C21 C26 118.0(3)
C22 C21 Zr1 136.6(2)
C26 C21 Zr1 104.52(19)
C23 C22 C21 121.1(3)
C24 C23 C22 120.0(3)
C23 C24 C25 120.8(3)
C24 C25 C26 119.7(3)
C25 C26 C21 120.5(3)
C25 C26 C5 121.1(3)
C21 C26 C5 118.4(2)
C28 C27 C32 113.4(2)
C28 C27 B1 118.7(2)
C32 C27 B1 127.2(2)
F1 C28 C29 116.0(2)
F1 C28 C27 119.4(2)
C29 C28 C27 124.6(3)
F2 C29 C30 119.8(2)
F2 C29 C28 120.9(2)
C30 C29 C28 119.3(3)
F3 C30 C31 121.0(3)
F3 C30 C29 120.3(3)
C31 C30 C29 118.7(3)
F4 C31 C30 119.5(3)
F4 C31 C32 120.2(3)
C30 C31 C32 120.4(3)
F5 C32 C31 115.5(2)
F5 C32 C27 120.9(2)
C31 C32 C27 123.6(3)
C38 C33 C34 112.8(2)
C38 C33 B1 127.6(2)
C34 C33 B1 119.2(2)
F6 C34 C35 116.1(2)
F6 C34 C33 118.9(2)
C35 C34 C33 125.0(3)
F7 C35 C36 120.3(3)
F7 C35 C34 120.7(3)
C36 C35 C34 119.0(3)
F8 C36 C37 120.1(3)
F8 C36 C35 120.5(3)
C37 C36 C35 119.4(3)
F9 C37 C36 119.7(2)
F9 C37 C38 120.8(3)
C36 C37 C38 119.5(3)
F10 C38 C33 121.1(2)
F10 C38 C37 114.7(2)
C33 C38 C37 124.2(3)
C44 C39 C40 113.3(2)
C44 C39 B1 118.8(2)
C40 C39 B1 127.7(2)
F11 C40 C41 115.3(2)
F11 C40 C39 121.1(2)
C41 C40 C39 123.6(3)
F12 C41 C42 119.4(2)
F12 C41 C40 120.3(3)
C42 C41 C40 120.2(2)
F13 C42 C41 120.3(3)
F13 C42 C43 121.0(3)
C41 C42 C43 118.7(2)
F14 C43 C42 120.1(2)
F14 C43 C44 120.5(2)
C42 C43 C44 119.3(3)
F15 C44 C43 116.2(2)
F15 C44 C39 119.0(2)
C43 C44 C39 124.8(2)
C46 C45 C50 113.4(2)
C46 C45 B1 127.3(2)
C50 C45 B1 118.7(2)
F16 C46 C47 115.1(2)
F16 C46 C45 121.2(2)
C47 C46 C45 123.7(3)
F17 C47 C48 119.8(2)
F17 C47 C46 120.3(3)
C48 C47 C46 119.9(3)
F18 C48 C49 120.3(3)
F18 C48 C47 120.6(3)
C49 C48 C47 119.0(3)
F19 C49 C48 120.1(2)
F19 C49 C50 120.5(2)
C48 C49 C50 119.4(3)
F20 C50 C49 116.2(2)
F20 C50 C45 119.2(2)
C49 C50 C45 124.6(2)
C21 Zr1 Cl1 98.28(8)
C21 Zr1 C11 133.64(10)
Cl1 Zr1 C11 111.05(7)
C21 Zr1 C12 128.02(11)
Cl1 Zr1 C12 81.91(7)
C11 Zr1 C12 33.11(9)
C21 Zr1 C15 101.99(10)
Cl1 Zr1 C15 135.76(7)
C11 Zr1 C15 32.96(9)
C12 Zr1 C15 54.70(9)
C21 Zr1 C13 95.04(10)
Cl1 Zr1 C13 85.00(7)
C11 Zr1 C13 54.70(9)
C12 Zr1 C13 32.98(9)
C15 Zr1 C13 54.53(9)
C21 Zr1 C14 81.02(10)
Cl1 Zr1 C14 116.06(7)
C11 Zr1 C14 54.26(9)
C12 Zr1 C14 54.27(9)
C15 Zr1 C14 32.66(9)
C13 Zr1 C14 32.65(9)
C21 Zr1 C2 108.92(10)
Cl1 Zr1 C2 85.88(7)
C11 Zr1 C2 108.28(9)
C12 Zr1 C2 122.84(9)
C15 Zr1 C2 122.75(9)
C13 Zr1 C2 155.35(9)
C14 Zr1 C2 154.98(9)
C21 Zr1 C1 80.88(10)
Cl1 Zr1 C1 79.64(7)
C11 Zr1 C1 137.83(9)
C12 Zr1 C1 147.79(9)
C15 Zr1 C1 142.10(9)
C13 Zr1 C1 163.32(9)
C14 Zr1 C1 157.58(9)
C2 Zr1 C1 29.86(9)
C21 Zr1 C3 107.52(10)
Cl1 Zr1 C3 117.48(7)
C11 Zr1 C3 90.22(9)
C12 Zr1 C3 118.35(9)
C15 Zr1 C3 93.14(9)
C13 Zr1 C3 144.32(9)
C14 Zr1 C3 123.50(9)
C2 Zr1 C3 32.16(8)
C1 Zr1 C3 51.24(8)
C21 Zr1 C4 79.41(10)
Cl1 Zr1 C4 132.16(6)
C11 Zr1 C4 103.54(9)
C12 Zr1 C4 136.55(9)
C15 Zr1 C4 90.30(9)
C13 Zr1 C4 142.78(9)
C14 Zr1 C4 110.76(9)
C2 Zr1 C4 51.69(9)
C1 Zr1 C4 52.65(8)
C3 Zr1 C4 29.53(9)
C21 Zr1 C5 60.06(10)
Cl1 Zr1 C5 106.42(6)
C11 Zr1 C5 135.45(9)
C12 Zr1 C5 168.20(9)
C15 Zr1 C5 117.79(9)
C13 Zr1 C5 153.40(9)
C14 Zr1 C5 125.64(9)
C2 Zr1 C5 51.17(9)
C1 Zr1 C5 32.14(8)
C3 Zr1 C5 50.57(8)
C4 Zr1 C5 31.93(8)

loop_
_geom_bond_atom_site_label_1
_geom_bond_atom_site_label_2
_geom_bond_distance
B1 C45 1.652(4)
B1 C27 1.655(4)
B1 C39 1.657(4)
B1 C33 1.662(4)
C1 C2 1.367(4)
C1 C6 1.491(4)
C1 C5 1.519(4)
C1 Zr1 2.666(3)
C2 C3 1.477(4)
C2 C7 1.500(4)
C2 Zr1 2.638(3)
C3 C4 1.373(4)
C3 C8 1.506(4)
C3 Zr1 2.690(3)
C4 C9 1.494(4)
C4 C5 1.517(4)
C4 Zr1 2.699(3)
C5 C10 1.564(4)
C5 C26 1.566(4)
C5 Zr1 2.803(3)
C11 C15 1.417(4)
C11 C12 1.417(4)
C11 C16 1.506(4)
C11 Zr1 2.486(3)
C12 C13 1.420(4)
C12 C17 1.507(4)
C12 Zr1 2.488(3)
C13 C14 1.420(4)
C13 C18 1.503(4)
C13 Zr1 2.514(3)
C14 C15 1.419(4)
C14 C19 1.508(4)
C14 Zr1 2.538(3)
C15 C20 1.504(4)
C15 Zr1 2.508(3)
C21 C22 1.401(4)
C21 C26 1.407(4)
C21 Zr1 2.190(3)
C22 C23 1.386(4)
C23 C24 1.369(5)
C24 C25 1.386(5)
C25 C26 1.393(4)
C27 C28 1.390(4)
C27 C32 1.391(4)
C28 F1 1.350(3)
C28 C29 1.384(4)
C29 F2 1.352(3)
C29 C30 1.375(4)
C30 F3 1.344(3)
C30 C31 1.371(4)
C31 F4 1.354(3)
C31 C32 1.385(4)
C32 F5 1.353(3)
C33 C38 1.388(4)
C33 C34 1.395(4)
C34 F6 1.357(3)
C34 C35 1.378(4)
C35 F7 1.349(3)
C35 C36 1.375(4)
C36 F8 1.354(3)
C36 C37 1.369(4)
C37 F9 1.349(3)
C37 C38 1.389(4)
C38 F10 1.358(3)
C39 C44 1.390(4)
C39 C40 1.391(4)
C40 F11 1.350(3)
C40 C41 1.384(4)
C41 F12 1.355(3)
C41 C42 1.374(4)
C42 F13 1.339(3)
C42 C43 1.374(4)
C43 F14 1.352(3)
C43 C44 1.378(4)
C44 F15 1.352(3)
C45 C46 1.390(4)
C45 C50 1.391(4)
C46 F16 1.357(3)
C46 C47 1.384(4)
C47 F17 1.352(3)
C47 C48 1.378(4)
C48 F18 1.342(3)
C48 C49 1.367(4)
C49 F19 1.347(3)
C49 C50 1.382(4)
C50 F20 1.357(3)
Cl1 Zr1 2.4078(8)

loop_
_geom_torsion_atom_site_label_1
_geom_torsion_atom_site_label_2
_geom_torsion_atom_site_label_3
_geom_torsion_atom_site_label_4
_geom_torsion
C6 C1 C2 C3 173.6(3)
C5 C1 C2 C3 2.4(3)
Zr1 C1 C2 C3 -69.4(2)
C6 C1 C2 C7 -2.7(5)
C5 C1 C2 C7 -173.9(3)
Zr1 C1 C2 C7 114.3(3)
C6 C1 C2 Zr1 -117.0(3)
C5 C1 C2 Zr1 71.82(19)
C1 C2 C3 C4 2.7(3)
C7 C2 C3 C4 179.2(3)
Zr1 C2 C3 C4 -66.9(2)
C1 C2 C3 C8 -166.4(3)
C7 C2 C3 C8 10.1(4)
Zr1 C2 C3 C8 123.9(3)
C1 C2 C3 Zr1 69.7(2)
C7 C2 C3 Zr1 -113.8(3)
C2 C3 C4 C9 -173.1(3)
C8 C3 C4 C9 -4.7(5)
Zr1 C3 C4 C9 122.2(3)
C2 C3 C4 C5 -6.6(3)
C8 C3 C4 C5 161.8(3)
Zr1 C3 C4 C5 -71.25(19)
C2 C3 C4 Zr1 64.6(2)
C8 C3 C4 Zr1 -126.9(3)
C3 C4 C5 C1 7.7(3)
C9 C4 C5 C1 175.3(3)
Zr1 C4 C5 C1 -61.56(18)
C3 C4 C5 C10 -102.6(3)
C9 C4 C5 C10 65.1(3)
Zr1 C4 C5 C10 -171.8(2)
C3 C4 C5 C26 133.1(3)
C9 C4 C5 C26 -59.3(4)
Zr1 C4 C5 C26 63.8(2)
C3 C4 C5 Zr1 69.2(2)
C9 C4 C5 Zr1 -123.1(3)
C2 C1 C5 C4 -6.0(3)
C6 C1 C5 C4 -178.0(3)
Zr1 C1 C5 C4 62.47(18)
C2 C1 C5 C10 104.1(3)
C6 C1 C5 C10 -67.8(3)
Zr1 C1 C5 C10 172.6(2)
C2 C1 C5 C26 -132.5(3)
C6 C1 C5 C26 55.5(3)
Zr1 C1 C5 C26 -64.0(2)
C2 C1 C5 Zr1 -68.5(2)
C6 C1 C5 Zr1 119.5(3)
C15 C11 C12 C13 -0.1(3)
C16 C11 C12 C13 171.7(3)
Zr1 C11 C12 C13 -67.0(2)
C15 C11 C12 C17 -174.0(3)
C16 C11 C12 C17 -2.2(5)
Zr1 C11 C12 C17 119.1(3)
C15 C11 C12 Zr1 66.86(19)
C16 C11 C12 Zr1 -121.3(3)
C11 C12 C13 C14 -0.7(3)
C17 C12 C13 C14 173.1(3)
Zr1 C12 C13 C14 -66.93(19)
C11 C12 C13 C18 -177.0(3)
C17 C12 C13 C18 -3.2(5)
Zr1 C12 C13 C18 116.7(3)
C11 C12 C13 Zr1 66.2(2)
C17 C12 C13 Zr1 -119.9(3)
C12 C13 C14 C15 1.2(3)
C18 C13 C14 C15 177.4(3)
Zr1 C13 C14 C15 -64.28(19)
C12 C13 C14 C19 -167.7(3)
C18 C13 C14 C19 8.5(5)
Zr1 C13 C14 C19 126.8(3)
C12 C13 C14 Zr1 65.5(2)
C18 C13 C14 Zr1 -118.3(3)
C12 C11 C15 C14 0.9(3)
C16 C11 C15 C14 -170.7(3)
Zr1 C11 C15 C14 67.17(19)
C12 C11 C15 C20 169.3(3)
C16 C11 C15 C20 -2.3(5)
Zr1 C11 C15 C20 -124.4(3)
C12 C11 C15 Zr1 -66.31(19)
C16 C11 C15 Zr1 122.1(3)
C13 C14 C15 C11 -1.3(3)
C19 C14 C15 C11 168.1(3)
Zr1 C14 C15 C11 -65.73(19)
C13 C14 C15 C20 -170.0(3)
C19 C14 C15 C20 -0.6(4)
Zr1 C14 C15 C20 125.5(3)
C13 C14 C15 Zr1 64.43(19)
C19 C14 C15 Zr1 -126.1(3)
C26 C21 C22 C23 -1.1(4)
Zr1 C21 C22 C23 -168.3(2)
C21 C22 C23 C24 -0.9(5)
C22 C23 C24 C25 1.4(5)
C23 C24 C25 C26 0.3(5)
C24 C25 C26 C21 -2.4(5)
C24 C25 C26 C5 175.9(3)
C22 C21 C26 C25 2.8(4)
Zr1 C21 C26 C25 173.7(2)
C22 C21 C26 C5 -175.5(3)
Zr1 C21 C26 C5 -4.6(3)
C4 C5 C26 C25 125.1(3)
C1 C5 C26 C25 -115.3(3)
C10 C5 C26 C25 4.4(4)
Zr1 C5 C26 C25 -174.7(3)
C4 C5 C26 C21 -56.6(3)
C1 C5 C26 C21 63.1(3)
C10 C5 C26 C21 -177.3(3)
Zr1 C5 C26 C21 3.6(2)
C45 B1 C27 C28 55.1(3)
C39 B1 C27 C28 -67.6(3)
C33 B1 C27 C28 170.6(2)
C45 B1 C27 C32 -135.0(3)
C39 B1 C27 C32 102.2(3)
C33 B1 C27 C32 -19.5(4)
C32 C27 C28 F1 -176.8(2)
B1 C27 C28 F1 -5.6(4)
C32 C27 C28 C29 1.4(4)
B1 C27 C28 C29 172.6(2)
F1 C28 C29 F2 -2.8(4)
C27 C28 C29 F2 179.0(2)
F1 C28 C29 C30 175.4(2)
C27 C28 C29 C30 -2.8(4)
F2 C29 C30 F3 0.8(4)
C28 C29 C30 F3 -177.4(2)
F2 C29 C30 C31 -179.7(2)
C28 C29 C30 C31 2.0(4)
F3 C30 C31 F4 0.1(4)
C29 C30 C31 F4 -179.4(2)
F3 C30 C31 C32 179.4(2)
C29 C30 C31 C32 0.0(4)
F4 C31 C32 F5 -0.7(4)
C30 C31 C32 F5 179.9(2)
F4 C31 C32 C27 177.9(2)
C30 C31 C32 C27 -1.5(4)
C28 C27 C32 F5 179.3(2)
B1 C27 C32 F5 9.0(4)
C28 C27 C32 C31 0.8(4)
B1 C27 C32 C31 -169.5(3)
C45 B1 C33 C38 -105.7(3)
C27 B1 C33 C38 131.3(3)
C39 B1 C33 C38 16.1(4)
C45 B1 C33 C34 66.6(3)
C27 B1 C33 C34 -56.4(3)
C39 B1 C33 C34 -171.6(2)
C38 C33 C34 F6 178.9(2)
B1 C33 C34 F6 5.5(4)
C38 C33 C34 C35 -1.6(4)
B1 C33 C34 C35 -175.0(3)
F6 C34 C35 F7 -0.5(4)
C33 C34 C35 F7 180.0(3)
F6 C34 C35 C36 -180.0(3)
C33 C34 C35 C36 0.5(5)
F7 C35 C36 F8 0.3(5)
C34 C35 C36 F8 179.8(3)
F7 C35 C36 C37 -179.1(3)
C34 C35 C36 C37 0.4(5)
F8 C36 C37 F9 0.8(4)
C35 C36 C37 F9 -179.9(3)
F8 C36 C37 C38 -179.4(3)
C35 C36 C37 C38 -0.1(5)
C34 C33 C38 F10 -178.3(2)
B1 C33 C38 F10 -5.6(4)
C34 C33 C38 C37 2.0(4)
B1 C33 C38 C37 174.7(3)
F9 C37 C38 F10 -1.1(4)
C36 C37 C38 F10 179.0(3)
F9 C37 C38 C33 178.6(3)
C36 C37 C38 C33 -1.3(5)
C45 B1 C39 C44 168.7(2)
C27 B1 C39 C44 -68.2(3)
C33 B1 C39 C44 54.4(3)
C45 B1 C39 C40 -16.9(4)
C27 B1 C39 C40 106.2(3)
C33 B1 C39 C40 -131.2(3)
C44 C39 C40 F11 176.6(2)
B1 C39 C40 F11 1.9(4)
C44 C39 C40 C41 -2.1(4)
B1 C39 C40 C41 -176.8(2)
F11 C40 C41 F12 -0.4(4)
C39 C40 C41 F12 178.3(2)
F11 C40 C41 C42 -179.0(2)
C39 C40 C41 C42 -0.2(4)
F12 C41 C42 F13 1.2(4)
C40 C41 C42 F13 179.8(2)
F12 C41 C42 C43 -177.0(2)
C40 C41 C42 C43 1.6(4)
F13 C42 C43 F14 1.0(4)
C41 C42 C43 F14 179.2(2)
F13 C42 C43 C44 -178.7(2)
C41 C42 C43 C44 -0.5(4)
F14 C43 C44 F15 -0.7(4)
C42 C43 C44 F15 179.0(2)
F14 C43 C44 C39 178.2(2)
C42 C43 C44 C39 -2.1(4)
C40 C39 C44 F15 -177.9(2)
B1 C39 C44 F15 -2.7(4)
C40 C39 C44 C43 3.3(4)
B1 C39 C44 C43 178.5(2)
C27 B1 C45 C46 19.2(4)
C39 B1 C45 C46 135.1(3)
C33 B1 C45 C46 -103.7(3)
C27 B1 C45 C50 -170.4(2)
C39 B1 C45 C50 -54.6(3)
C33 B1 C45 C50 66.7(3)
C50 C45 C46 F16 -179.1(2)
B1 C45 C46 F16 -8.3(4)
C50 C45 C46 C47 -0.1(4)
B1 C45 C46 C47 170.7(3)
F16 C46 C47 F17 0.4(4)
C45 C46 C47 F17 -178.6(2)
F16 C46 C47 C48 179.6(2)
C45 C46 C47 C48 0.6(4)
F17 C47 C48 F18 1.0(4)
C46 C47 C48 F18 -178.2(2)
F17 C47 C48 C49 178.8(2)
C46 C47 C48 C49 -0.4(4)
F18 C48 C49 F19 -0.7(4)
C47 C48 C49 F19 -178.5(2)
F18 C48 C49 C50 177.6(2)
C47 C48 C49 C50 -0.2(4)
F19 C49 C50 F20 -0.2(4)
C48 C49 C50 F20 -178.5(2)
F19 C49 C50 C45 179.0(2)
C48 C49 C50 C45 0.8(4)
C46 C45 C50 F20 178.6(2)
B1 C45 C50 F20 7.0(3)
C46 C45 C50 C49 -0.6(4)
B1 C45 C50 C49 -172.3(2)
C22 C21 Zr1 Cl1 66.7(3)
C26 C21 Zr1 Cl1 -101.60(18)
C22 C21 Zr1 C11 -63.1(3)
C26 C21 Zr1 C11 128.59(18)
C22 C21 Zr1 C12 -19.5(4)
C26 C21 Zr1 C12 172.23(16)
C22 C21 Zr1 C15 -73.8(3)
C26 C21 Zr1 C15 117.96(19)
C22 C21 Zr1 C13 -19.0(3)
C26 C21 Zr1 C13 172.73(19)
C22 C21 Zr1 C14 -48.6(3)
C26 C21 Zr1 C14 143.2(2)
C22 C21 Zr1 C2 155.1(3)
C26 C21 Zr1 C2 -13.1(2)
C22 C21 Zr1 C1 144.7(3)
C26 C21 Zr1 C1 -23.57(18)
C22 C21 Zr1 C3 -171.0(3)
C26 C21 Zr1 C3 20.7(2)
C22 C21 Zr1 C4 -161.8(3)
C26 C21 Zr1 C4 29.91(18)
C22 C21 Zr1 C5 170.9(3)
C26 C21 Zr1 C5 2.63(17)
C15 C11 Zr1 C21 -19.4(2)
C12 C11 Zr1 C21 95.5(2)
C16 C11 Zr1 C21 -143.8(2)
C15 C11 Zr1 Cl1 -144.84(15)
C12 C11 Zr1 Cl1 -29.98(17)
C16 C11 Zr1 Cl1 90.7(2)
C15 C11 Zr1 C12 -114.9(2)
C16 C11 Zr1 C12 120.7(3)
C12 C11 Zr1 C15 114.9(2)
C16 C11 Zr1 C15 -124.4(3)
C15 C11 Zr1 C13 -77.60(18)
C12 C11 Zr1 C13 37.26(16)
C16 C11 Zr1 C13 158.0(3)
C15 C11 Zr1 C14 -37.19(16)
C12 C11 Zr1 C14 77.67(18)
C16 C11 Zr1 C14 -161.6(3)
C15 C11 Zr1 C2 122.53(17)
C12 C11 Zr1 C2 -122.62(17)
C16 C11 Zr1 C2 -1.9(3)
C15 C11 Zr1 C1 117.24(18)
C12 C11 Zr1 C1 -127.90(17)
C16 C11 Zr1 C1 -7.2(3)
C15 C11 Zr1 C3 95.44(17)
C12 C11 Zr1 C3 -149.71(17)
C16 C11 Zr1 C3 -29.0(2)
C15 C11 Zr1 C4 68.82(18)
C12 C11 Zr1 C4 -176.32(16)
C16 C11 Zr1 C4 -55.6(3)
C15 C11 Zr1 C5 69.8(2)
C12 C11 Zr1 C5 -175.33(15)
C16 C11 Zr1 C5 -54.6(3)
C11 C12 Zr1 C21 -113.89(18)
C13 C12 Zr1 C21 0.9(2)
C17 C12 Zr1 C21 124.5(3)
C11 C12 Zr1 Cl1 151.90(16)
C13 C12 Zr1 Cl1 -93.29(16)
C17 C12 Zr1 Cl1 30.3(2)
C13 C12 Zr1 C11 114.8(2)
C17 C12 Zr1 C11 -121.6(3)
C11 C12 Zr1 C15 -37.22(16)
C13 C12 Zr1 C15 77.59(18)
C17 C12 Zr1 C15 -158.8(3)
C11 C12 Zr1 C13 -114.8(2)
C17 C12 Zr1 C13 123.6(3)
C11 C12 Zr1 C14 -77.64(18)
C13 C12 Zr1 C14 37.17(16)
C17 C12 Zr1 C14 160.8(3)
C11 C12 Zr1 C2 72.16(18)
C13 C12 Zr1 C2 -173.03(15)
C17 C12 Zr1 C2 -49.4(3)
C11 C12 Zr1 C1 96.4(2)
C13 C12 Zr1 C1 -148.79(18)
C17 C12 Zr1 C1 -25.2(4)
C11 C12 Zr1 C3 34.97(19)
C13 C12 Zr1 C3 149.78(16)
C17 C12 Zr1 C3 -86.6(3)
C11 C12 Zr1 C4 5.2(2)
C13 C12 Zr1 C4 120.01(18)
C17 C12 Zr1 C4 -116.4(2)
C11 C12 Zr1 C5 16.2(5)
C13 C12 Zr1 C5 131.0(4)
C17 C12 Zr1 C5 -105.4(5)
C11 C15 Zr1 C21 165.80(17)
C14 C15 Zr1 C21 51.18(18)
C20 C15 Zr1 C21 -70.8(3)
C11 C15 Zr1 Cl1 50.4(2)
C14 C15 Zr1 Cl1 -64.23(19)
C20 C15 Zr1 Cl1 173.8(2)
C14 C15 Zr1 C11 -114.6(2)
C20 C15 Zr1 C11 123.4(3)
C11 C15 Zr1 C12 37.40(16)
C14 C15 Zr1 C12 -77.22(18)
C20 C15 Zr1 C12 160.8(3)
C11 C15 Zr1 C13 78.15(18)
C14 C15 Zr1 C13 -36.47(16)
C20 C15 Zr1 C13 -158.5(3)
C11 C15 Zr1 C14 114.6(2)
C20 C15 Zr1 C14 -122.0(3)
C11 C15 Zr1 C2 -72.16(19)
C14 C15 Zr1 C2 173.22(15)
C20 C15 Zr1 C2 51.2(3)
C11 C15 Zr1 C1 -103.69(19)
C14 C15 Zr1 C1 141.69(17)
C20 C15 Zr1 C1 19.7(3)
C11 C15 Zr1 C3 -85.55(17)
C14 C15 Zr1 C3 159.83(16)
C20 C15 Zr1 C3 37.8(3)
C11 C15 Zr1 C4 -114.96(17)
C14 C15 Zr1 C4 130.42(17)
C20 C15 Zr1 C4 8.4(3)
C11 C15 Zr1 C5 -131.91(16)
C14 C15 Zr1 C5 113.47(17)
C20 C15 Zr1 C5 -8.5(3)
C12 C13 Zr1 C21 -179.27(17)
C14 C13 Zr1 C21 -64.65(18)
C18 C13 Zr1 C21 60.5(3)
C12 C13 Zr1 Cl1 82.83(16)
C14 C13 Zr1 Cl1 -162.55(16)
C18 C13 Zr1 Cl1 -37.4(2)
C12 C13 Zr1 C11 -37.41(16)
C14 C13 Zr1 C11 77.21(18)
C18 C13 Zr1 C11 -157.7(3)
C14 C13 Zr1 C12 114.6(2)
C18 C13 Zr1 C12 -120.3(3)
C12 C13 Zr1 C15 -78.14(17)
C14 C13 Zr1 C15 36.49(16)
C18 C13 Zr1 C15 161.6(3)
C12 C13 Zr1 C14 -114.6(2)
C18 C13 Zr1 C14 125.1(3)
C12 C13 Zr1 C2 14.2(3)
C14 C13 Zr1 C2 128.8(2)
C18 C13 Zr1 C2 -106.1(3)
C12 C13 Zr1 C1 105.8(3)
C14 C13 Zr1 C1 -139.6(3)
C18 C13 Zr1 C1 -14.5(5)
C12 C13 Zr1 C3 -49.4(2)
C14 C13 Zr1 C3 65.2(2)
C18 C13 Zr1 C3 -169.7(2)
C12 C13 Zr1 C4 -100.2(2)
C14 C13 Zr1 C4 14.5(2)
C18 C13 Zr1 C4 139.6(2)
C12 C13 Zr1 C5 -159.84(18)
C14 C13 Zr1 C5 -45.2(3)
C18 C13 Zr1 C5 79.9(3)
C15 C14 Zr1 C21 -129.50(18)
C13 C14 Zr1 C21 114.30(18)
C19 C14 Zr1 C21 -10.2(3)
C15 C14 Zr1 Cl1 135.62(15)
C13 C14 Zr1 Cl1 19.43(18)
C19 C14 Zr1 Cl1 -105.1(3)
C15 C14 Zr1 C11 37.54(16)
C13 C14 Zr1 C11 -78.65(18)
C19 C14 Zr1 C11 156.9(3)
C15 C14 Zr1 C12 78.64(17)
C13 C14 Zr1 C12 -37.56(16)
C19 C14 Zr1 C12 -162.1(3)
C13 C14 Zr1 C15 -116.2(2)
C19 C14 Zr1 C15 119.3(3)
C15 C14 Zr1 C13 116.2(2)
C19 C14 Zr1 C13 -124.5(4)
C15 C14 Zr1 C2 -13.6(3)
C13 C14 Zr1 C2 -129.8(2)
C19 C14 Zr1 C2 105.7(3)
C15 C14 Zr1 C1 -93.0(3)
C13 C14 Zr1 C1 150.8(2)
C19 C14 Zr1 C1 26.3(4)
C15 C14 Zr1 C3 -24.4(2)
C13 C14 Zr1 C3 -140.58(16)
C19 C14 Zr1 C3 94.9(3)
C15 C14 Zr1 C4 -54.50(18)
C13 C14 Zr1 C4 -170.70(16)
C19 C14 Zr1 C4 64.8(3)
C15 C14 Zr1 C5 -86.83(18)
C13 C14 Zr1 C5 156.98(16)
C19 C14 Zr1 C5 32.5(3)
C1 C2 Zr1 C21 -21.04(19)
C3 C2 Zr1 C21 93.02(17)
C7 C2 Zr1 C21 -146.3(2)
C1 C2 Zr1 Cl1 76.31(16)
C3 C2 Zr1 Cl1 -169.63(16)
C7 C2 Zr1 Cl1 -49.0(2)
C1 C2 Zr1 C11 -172.87(16)
C3 C2 Zr1 C11 -58.81(17)
C7 C2 Zr1 C11 61.8(2)
C1 C2 Zr1 C12 153.93(16)
C3 C2 Zr1 C12 -92.02(17)
C7 C2 Zr1 C12 28.6(3)
C1 C2 Zr1 C15 -139.82(17)
C3 C2 Zr1 C15 -25.76(19)
C7 C2 Zr1 C15 94.9(2)
C1 C2 Zr1 C13 144.8(2)
C3 C2 Zr1 C13 -101.1(2)
C7 C2 Zr1 C13 19.5(4)
C1 C2 Zr1 C14 -131.2(2)
C3 C2 Zr1 C14 -17.1(3)
C7 C2 Zr1 C14 103.5(3)
C3 C2 Zr1 C1 114.1(2)
C7 C2 Zr1 C1 -125.3(3)
C1 C2 Zr1 C3 -114.1(2)
C7 C2 Zr1 C3 120.6(3)
C1 C2 Zr1 C4 -79.82(18)
C3 C2 Zr1 C4 34.23(15)
C7 C2 Zr1 C4 154.9(3)
C1 C2 Zr1 C5 -38.63(16)
C3 C2 Zr1 C5 75.42(17)
C7 C2 Zr1 C5 -163.9(3)
C2 C1 Zr1 C21 159.88(19)
C6 C1 Zr1 C21 -74.2(2)
C5 C1 Zr1 C21 45.99(16)
C2 C1 Zr1 Cl1 -99.88(17)
C6 C1 Zr1 Cl1 26.0(2)
C5 C1 Zr1 Cl1 146.22(16)
C2 C1 Zr1 C11 10.1(2)
C6 C1 Zr1 C11 136.0(2)
C5 C1 Zr1 C11 -103.78(18)
C2 C1 Zr1 C12 -43.8(3)
C6 C1 Zr1 C12 82.1(3)
C5 C1 Zr1 C12 -157.74(17)
C2 C1 Zr1 C15 62.1(2)
C6 C1 Zr1 C15 -172.0(2)
C5 C1 Zr1 C15 -51.8(2)
C2 C1 Zr1 C13 -123.2(3)
C6 C1 Zr1 C13 2.8(5)
C5 C1 Zr1 C13 122.9(3)
C2 C1 Zr1 C14 123.4(3)
C6 C1 Zr1 C14 -110.7(3)
C5 C1 Zr1 C14 9.5(3)
C6 C1 Zr1 C2 125.9(3)
C5 C1 Zr1 C2 -113.9(2)
C2 C1 Zr1 C3 38.56(16)
C6 C1 Zr1 C3 164.5(3)
C5 C1 Zr1 C3 -75.33(17)
C2 C1 Zr1 C4 76.29(18)
C6 C1 Zr1 C4 -157.8(3)
C5 C1 Zr1 C4 -37.61(15)
C2 C1 Zr1 C5 113.9(2)
C6 C1 Zr1 C5 -120.2(3)
C4 C3 Zr1 C21 18.55(19)
C2 C3 Zr1 C21 -97.86(17)
C8 C3 Zr1 C21 144.9(3)
C4 C3 Zr1 Cl1 128.08(15)
C2 C3 Zr1 Cl1 11.68(17)
C8 C3 Zr1 Cl1 -105.6(3)
C4 C3 Zr1 C11 -117.91(17)
C2 C3 Zr1 C11 125.68(17)
C8 C3 Zr1 C11 8.4(3)
C4 C3 Zr1 C12 -136.16(17)
C2 C3 Zr1 C12 107.44(17)
C8 C3 Zr1 C12 -9.8(3)
C4 C3 Zr1 C15 -85.07(17)
C2 C3 Zr1 C15 158.53(16)
C8 C3 Zr1 C15 41.3(3)
C4 C3 Zr1 C13 -108.1(2)
C2 C3 Zr1 C13 135.45(18)
C8 C3 Zr1 C13 18.2(3)
C4 C3 Zr1 C14 -72.17(19)
C2 C3 Zr1 C14 171.42(15)
C8 C3 Zr1 C14 54.2(3)
C4 C3 Zr1 C2 116.4(2)
C8 C3 Zr1 C2 -117.2(3)
C4 C3 Zr1 C1 80.74(18)
C2 C3 Zr1 C1 -35.67(15)
C8 C3 Zr1 C1 -152.9(3)
C2 C3 Zr1 C4 -116.4(2)
C8 C3 Zr1 C4 126.4(3)
C4 C3 Zr1 C5 38.96(16)
C2 C3 Zr1 C5 -77.45(17)
C8 C3 Zr1 C5 165.3(3)
C3 C4 Zr1 C21 -162.02(18)
C9 C4 Zr1 C21 71.3(3)
C5 C4 Zr1 C21 -48.69(17)
C3 C4 Zr1 Cl1 -70.39(18)
C9 C4 Zr1 Cl1 163.0(2)
C5 C4 Zr1 Cl1 42.94(19)
C3 C4 Zr1 C11 65.35(18)
C9 C4 Zr1 C11 -61.3(3)
C5 C4 Zr1 C11 178.69(16)
C3 C4 Zr1 C12 62.4(2)
C9 C4 Zr1 C12 -64.2(3)
C5 C4 Zr1 C12 175.77(15)
C3 C4 Zr1 C15 95.84(17)
C9 C4 Zr1 C15 -30.8(3)
C5 C4 Zr1 C15 -150.82(17)
C3 C4 Zr1 C13 113.6(2)
C9 C4 Zr1 C13 -13.0(3)
C5 C4 Zr1 C13 -133.05(18)
C3 C4 Zr1 C14 121.90(17)
C9 C4 Zr1 C14 -4.7(3)
C5 C4 Zr1 C14 -124.76(16)
C3 C4 Zr1 C2 -37.42(16)
C9 C4 Zr1 C2 -164.0(3)
C5 C4 Zr1 C2 75.92(17)
C3 C4 Zr1 C1 -75.48(18)
C9 C4 Zr1 C1 157.9(3)
C5 C4 Zr1 C1 37.86(15)
C9 C4 Zr1 C3 -126.6(3)
C5 C4 Zr1 C3 113.3(2)
C3 C4 Zr1 C5 -113.3(2)
C9 C4 Zr1 C5 120.0(3)
C4 C5 Zr1 C21 121.57(19)
C1 C5 Zr1 C21 -124.96(19)
C26 C5 Zr1 C21 -2.35(15)
C4 C5 Zr1 Cl1 -148.23(15)
C1 C5 Zr1 Cl1 -34.76(16)
C26 C5 Zr1 Cl1 87.86(14)
C4 C5 Zr1 C11 -1.8(2)
C1 C5 Zr1 C11 111.66(17)
C26 C5 Zr1 C11 -125.73(16)
C4 C5 Zr1 C12 -14.4(5)
C1 C5 Zr1 C12 99.1(4)
C26 C5 Zr1 C12 -138.3(4)
C4 C5 Zr1 C15 33.44(19)
C1 C5 Zr1 C15 146.91(16)
C26 C5 Zr1 C15 -90.47(16)
C4 C5 Zr1 C13 99.1(2)
C1 C5 Zr1 C13 -147.4(2)
C26 C5 Zr1 C13 -24.8(3)
C4 C5 Zr1 C14 70.97(19)
C1 C5 Zr1 C14 -175.56(15)
C26 C5 Zr1 C14 -52.95(18)
C4 C5 Zr1 C2 -77.71(17)
C1 C5 Zr1 C2 35.76(15)
C26 C5 Zr1 C2 158.38(19)
C4 C5 Zr1 C1 -113.5(2)
C26 C5 Zr1 C1 122.6(2)
C4 C5 Zr1 C3 -35.87(16)
C1 C5 Zr1 C3 77.60(17)
C26 C5 Zr1 C3 -159.78(19)
C1 C5 Zr1 C4 113.5(2)
C26 C5 Zr1 C4 -123.9(2)
